data_7246273
loop_
_publ_author_name
'Wei, Wen-Juan'
'Gao, Hong-Qiang'
'Fang, Ming'
'Tang, Yun-Zhi'
'Wei, Yen'

_publ_section_title
;
 Revealing the order--disorder type phase transition mechanism in two new
 supramolecular clathrates
;
_journal_issue 9
_journal_name_full CrystEngComm
_journal_page_first 1333
_journal_page_last 1338
_journal_paper_doi 10.1039/D2CE01419J
_journal_volume 25
_journal_year 2023
_chemical_formula_moiety 'Cl O4, C12 H24 O6, C7 H14 N O'
_chemical_formula_sum 'C19 H38 Cl N O11'
_chemical_formula_weight 491.95
_space_group_crystal_system orthorhombic
_space_group_IT_number 61
_space_group_name_Hall '-P 2ac 2ab'
_space_group_name_H-M_alt 'P b c a'
_atom_sites_solution_hydrogens geom
_atom_sites_solution_primary dual
_audit_creation_date 2022-07-23
_audit_creation_method
;
Olex2 1.5
(compiled 2022.04.07 svn.rca3783a0 for OlexSys, GUI svn.r6498)
;
_audit_update_record
;
2022-08-28 deposited with the CCDC.	2023-02-03 downloaded from the CCDC.
;
_cell_angle_alpha 90
_cell_angle_beta 90
_cell_angle_gamma 90
_cell_formula_units_Z 8
_cell_length_a 17.3155(8)
_cell_length_b 15.6324(9)
_cell_length_c 17.8689(9)
_cell_measurement_reflns_used 5169
_cell_measurement_temperature 300.00(10)
_cell_measurement_theta_max 26.7530
_cell_measurement_theta_min 3.9120
_cell_volume 4836.8(4)
_computing_cell_refinement 'CrysAlisPro 1.171.41.122a (Rigaku OD, 2021)'
_computing_data_collection 'CrysAlisPro 1.171.41.122a (Rigaku OD, 2021)'
_computing_data_reduction 'CrysAlisPro 1.171.41.122a (Rigaku OD, 2021)'
_computing_molecular_graphics 'Olex2 1.5 (Dolomanov et al., 2009)'
_computing_publication_material 'Olex2 1.5 (Dolomanov et al., 2009)'
_computing_structure_refinement 'SHELXL 2018/3 (Sheldrick, 2015)'
_computing_structure_solution 'SHELXT 2018/2 (Sheldrick, 2018)'
_diffrn_ambient_environment air
_diffrn_ambient_temperature 300.00(10)
_diffrn_detector 'CCD plate'
_diffrn_detector_area_resol_mean 5.2137
_diffrn_detector_type AtlasS2
_diffrn_measured_fraction_theta_full 0.997
_diffrn_measured_fraction_theta_max 0.855
_diffrn_measurement_details
;
List of Runs (angles in degrees, time in seconds):

  # Type    Start    End  Width  t~exp~   \w     \q     \k     \f   Frames
#--------------------------------------------------------------------------
  1  \w    -32.00  30.00   1.00    9.28    --  -10.68 -19.00  60.00   62
  2  \w    -51.00  28.00   1.00    9.28    --   11.22 -38.00   0.00   79
;
_diffrn_measurement_device 'four-circle diffractometer'
_diffrn_measurement_device_type 'SuperNova, Dual, Cu at home/near, AtlasS2'
_diffrn_measurement_method '\w scans'
_diffrn_orient_matrix_type 'CrysAlisPro convention (1999,Acta A55,543-557)'
_diffrn_orient_matrix_UB_11 0.0255379000
_diffrn_orient_matrix_UB_12 0.0188146000
_diffrn_orient_matrix_UB_13 -0.0262661000
_diffrn_orient_matrix_UB_21 -0.0145585000
_diffrn_orient_matrix_UB_22 0.0411066000
_diffrn_orient_matrix_UB_23 0.0092837000
_diffrn_orient_matrix_UB_31 0.0285069000
_diffrn_orient_matrix_UB_32 0.0040755000
_diffrn_orient_matrix_UB_33 0.0282766000
_diffrn_radiation_monochromator mirror
_diffrn_radiation_probe x-ray
_diffrn_radiation_type 'Mo K\a'
_diffrn_radiation_wavelength 0.71073
_diffrn_reflns_av_R_equivalents 0.0267
_diffrn_reflns_av_unetI/netI 0.0317
_diffrn_reflns_Laue_measured_fraction_full 0.997
_diffrn_reflns_Laue_measured_fraction_max 0.855
_diffrn_reflns_limit_h_max 23
_diffrn_reflns_limit_h_min -17
_diffrn_reflns_limit_k_max 21
_diffrn_reflns_limit_k_min -14
_diffrn_reflns_limit_l_max 17
_diffrn_reflns_limit_l_min -24
_diffrn_reflns_number 17811
_diffrn_reflns_point_group_measured_fraction_full 0.997
_diffrn_reflns_point_group_measured_fraction_max 0.855
_diffrn_reflns_theta_full 25.242
_diffrn_reflns_theta_max 29.619
_diffrn_reflns_theta_min 3.463
_diffrn_source 'micro-focus sealed X-ray tube'
_diffrn_source_type 'SuperNova (Mo) X-ray Source'
_exptl_absorpt_coefficient_mu 0.215
_exptl_absorpt_correction_T_max 1.00000
_exptl_absorpt_correction_T_min 0.81530
_exptl_absorpt_correction_type multi-scan
_exptl_absorpt_process_details
;
CrysAlisPro 1.171.41.122a (Rigaku Oxford Diffraction, 2021)
Empirical absorption correction using spherical harmonics,
implemented in SCALE3 ABSPACK scaling algorithm.
;
_exptl_crystal_colour colourless
_exptl_crystal_colour_primary colourless
_exptl_crystal_density_diffrn 1.351
_exptl_crystal_description block
_exptl_crystal_F_000 2112
_refine_diff_density_max 0.517
_refine_diff_density_min -0.475
_refine_diff_density_rms 0.077
_refine_ls_extinction_method none
_refine_ls_goodness_of_fit_ref 1.025
_refine_ls_hydrogen_treatment constr
_refine_ls_matrix_type full
_refine_ls_number_parameters 290
_refine_ls_number_reflns 5827
_refine_ls_number_restraints 0
_refine_ls_restrained_S_all 1.025
_refine_ls_R_factor_all 0.0945
_refine_ls_R_factor_gt 0.0579
_refine_ls_shift/su_max 0.001
_refine_ls_shift/su_mean 0.000
_refine_ls_structure_factor_coef Fsqd
_refine_ls_weighting_details 'w=1/[\s^2^(Fo^2^)+(0.0822P)^2^+1.9680P] where P=(Fo^2^+2Fc^2^)/3'
_refine_ls_weighting_scheme calc
_refine_ls_wR_factor_gt 0.1490
_refine_ls_wR_factor_ref 0.1759
_reflns_Friedel_coverage 0.000
_reflns_number_gt 3731
_reflns_number_total 5827
_reflns_threshold_expression 'I > 2\s(I)'
_cod_data_source_file d2ce01419j2.cif
_cod_data_source_block 210815-11_auto
_cod_depositor_comments 'Adding full bibliography for 7246270--7246275.cif.'
_cod_database_code 7246273
_shelx_shelxl_version_number 2018/3
_shelx_space_group_comment
;
The symmetry employed for this shelxl refinement is uniquely defined
by the following loop, which should always be used as a source of
symmetry information in preference to the above space-group names.
They are only intended as comments.
;
_olex2_refinement_description
;
1. Fixed Uiso
 At 1.2 times of:
  All C(H) groups, All C(H,H) groups, All N(H,H) groups
 At 1.5 times of:
  All O(H) groups
2.a Ternary CH refined with riding coordinates:
 C00B(H00z), C00H(H2), C00I(H3)
2.b Secondary CH2 refined with riding coordinates:
 N009(H00y,H), C00C(H00,Ha), C00D(H1,Hb), C00E(H00a,H00b), C00F(H00c,H00d),
 C00G(H00e,H00f), C00J(H00g,H00h), C00K(H00i,H00j), C00L(H00k,H00l), C00M(H4,
 Hc), C00N(H00m,H00n), C00O(H00o,H00p), C00P(H5,Hd), C00Q(H00q,H00r), C00R(H00s,
 H00t), C00S(H00u,H00v), C00T(H00w,H00x)
2.c Idealised tetrahedral OH refined as rotating group:
 O008(H008)
;
_olex2_submission_special_instructions 'No special instructions were received'
_oxdiff_exptl_absorpt_empirical_details
;
Empirical correction (ABSPACK) includes:
- Absorption correction using spherical harmonics
- Frame scaling
;
_oxdiff_exptl_absorpt_empirical_full_max 1.128
_oxdiff_exptl_absorpt_empirical_full_min 0.818

loop_
_space_group_symop_operation_xyz
'x, y, z'
'-x+1/2, -y, z+1/2'
'-x, y+1/2, -z+1/2'
'x+1/2, -y+1/2, -z'
'-x, -y, -z'
'x-1/2, y, -z-1/2'
'x, -y-1/2, z-1/2'
'-x-1/2, y-1/2, z'

loop_
_atom_site_label
_atom_site_type_symbol
_atom_site_fract_x
_atom_site_fract_y
_atom_site_fract_z
_atom_site_U_iso_or_equiv
_atom_site_adp_type
_atom_site_occupancy
_atom_site_site_symmetry_order
_atom_site_calc_flag
_atom_site_refinement_flags_posn
_atom_site_refinement_flags_adp
_atom_site_refinement_flags_occupancy
_atom_site_disorder_assembly
_atom_site_disorder_group
Cl01 Cl 0.99604(3) 0.43912(4) 0.26813(3) 0.05207(19) Uani 1 1 d . . . . .
O002 O 0.63546(9) 0.63448(10) 0.33358(9) 0.0459(4) Uani 1 1 d . . . . .
O003 O 0.89275(9) 0.71326(10) 0.40864(9) 0.0514(4) Uani 1 1 d . . . . .
O004 O 0.57597(9) 0.66885(11) 0.47857(9) 0.0544(4) Uani 1 1 d . . . . .
O005 O 0.68236(9) 0.70452(11) 0.59622(9) 0.0507(4) Uani 1 1 d . . . . .
O006 O 0.78536(9) 0.68433(11) 0.28905(9) 0.0528(4) Uani 1 1 d . . . . .
O007 O 0.82533(10) 0.65167(13) 0.54333(10) 0.0617(5) Uani 1 1 d . . . . .
O008 O 0.75264(12) 1.02312(11) 0.40946(13) 0.0750(6) Uani 1 1 d . . . . .
H008 H 0.778135 1.064205 0.395192 0.112 Uiso 1 1 calc R U . . .
N009 N 0.73891(10) 0.78461(11) 0.45609(10) 0.0433(4) Uani 1 1 d . . . . .
H00Y H 0.778036 0.759707 0.432242 0.052 Uiso 1 1 calc R U . . .
H H 0.712479 0.745130 0.481230 0.052 Uiso 1 1 calc R U . . .
O00A O 1.01106(18) 0.49888(17) 0.32439(16) 0.1089(9) Uani 1 1 d . . . . .
C00B C 0.68800(13) 0.83268(15) 0.40307(13) 0.0450(5) Uani 1 1 d . . . . .
H00Z H 0.655550 0.793375 0.374143 0.054 Uiso 1 1 calc R U . . .
C00C C 0.63958(13) 0.88509(16) 0.45705(15) 0.0527(6) Uani 1 1 d . . . . .
H00 H 0.594023 0.853486 0.472330 0.063 Uiso 1 1 calc R U . . .
HA H 0.623419 0.938358 0.434027 0.063 Uiso 1 1 calc R U . . .
C00D C 0.69185(15) 0.90222(17) 0.52377(14) 0.0552(6) Uani 1 1 d . . . . .
H1 H 0.668559 0.881012 0.569523 0.066 Uiso 1 1 calc R U . . .
HB H 0.701461 0.963038 0.529200 0.066 Uiso 1 1 calc R U . . .
C00E C 0.55592(13) 0.64791(16) 0.34824(14) 0.0520(6) Uani 1 1 d . . . . .
H00A H 0.524931 0.616976 0.312014 0.062 Uiso 1 1 calc R U . . .
H00B H 0.543793 0.708305 0.344055 0.062 Uiso 1 1 calc R U . . .
C00F C 0.53811(13) 0.61733(17) 0.42482(15) 0.0538(6) Uani 1 1 d . . . . .
H00C H 0.482777 0.619393 0.433085 0.065 Uiso 1 1 calc R U . . .
H00D H 0.554815 0.558415 0.430173 0.065 Uiso 1 1 calc R U . . .
C00G C 0.65497(15) 0.65539(19) 0.25844(13) 0.0569(7) Uani 1 1 d . . . . .
H00E H 0.647358 0.716102 0.250011 0.068 Uiso 1 1 calc R U . . .
H00F H 0.621836 0.624205 0.224217 0.068 Uiso 1 1 calc R U . . .
C00H C 0.76663(14) 0.85455(17) 0.50685(14) 0.0512(6) Uani 1 1 d . . . . .
H2 H 0.789633 0.831152 0.552587 0.061 Uiso 1 1 calc R U . . .
C00I C 0.79288(15) 0.94587(15) 0.39236(16) 0.0580(7) Uani 1 1 d . . . . .
H3 H 0.836020 0.959640 0.358957 0.070 Uiso 1 1 calc R U . . .
C00J C 0.60040(14) 0.70000(18) 0.60570(14) 0.0566(6) Uani 1 1 d . . . . .
H00G H 0.578782 0.756762 0.599205 0.068 Uiso 1 1 calc R U . . .
H00H H 0.589202 0.681710 0.656422 0.068 Uiso 1 1 calc R U . . .
C00K C 0.73655(16) 0.63267(18) 0.24459(13) 0.0572(7) Uani 1 1 d . . . . .
H00I H 0.744889 0.572879 0.256626 0.069 Uiso 1 1 calc R U . . .
H00J H 0.748686 0.641036 0.192101 0.069 Uiso 1 1 calc R U . . .
C00L C 0.56197(15) 0.64041(19) 0.55245(15) 0.0595(7) Uani 1 1 d . . . . .
H00K H 0.582204 0.583033 0.558952 0.071 Uiso 1 1 calc R U . . .
H00L H 0.506842 0.639066 0.562043 0.071 Uiso 1 1 calc R U . . .
C00M C 0.73926(17) 0.88473(16) 0.35209(13) 0.0559(6) Uani 1 1 d . . . . .
H4 H 0.706865 0.917319 0.318202 0.067 Uiso 1 1 calc R U . . .
HC H 0.770109 0.845902 0.322106 0.067 Uiso 1 1 calc R U . . .
C00N C 0.91164(14) 0.7142(2) 0.33085(16) 0.0637(7) Uani 1 1 d . . . . .
H00M H 0.965236 0.697453 0.325054 0.076 Uiso 1 1 calc R U . . .
H00N H 0.906635 0.772337 0.312413 0.076 Uiso 1 1 calc R U . . .
C00O C 0.90581(15) 0.6495(2) 0.52821(17) 0.0657(8) Uani 1 1 d . . . . .
H00O H 0.929572 0.602340 0.554917 0.079 Uiso 1 1 calc R U . . .
H00P H 0.929746 0.702289 0.544862 0.079 Uiso 1 1 calc R U . . .
C00P C 0.82500(14) 0.90618(18) 0.46264(17) 0.0623(7) Uani 1 1 d . . . . .
H5 H 0.845124 0.951270 0.494428 0.075 Uiso 1 1 calc R U . . .
HD H 0.867815 0.869214 0.449226 0.075 Uiso 1 1 calc R U . . .
C00Q C 0.91731(15) 0.63877(17) 0.44662(17) 0.0602(7) Uani 1 1 d . . . . .
H00Q H 0.971492 0.628382 0.436240 0.072 Uiso 1 1 calc R U . . .
H00R H 0.888006 0.589831 0.429073 0.072 Uiso 1 1 calc R U . . .
C00R C 0.86311(15) 0.6573(2) 0.28415(15) 0.0651(7) Uani 1 1 d . . . . .
H00S H 0.880281 0.659609 0.232518 0.078 Uiso 1 1 calc R U . . .
H00T H 0.867695 0.598774 0.301526 0.078 Uiso 1 1 calc R U . . .
C00S C 0.72205(17) 0.6336(2) 0.62594(16) 0.0675(8) Uani 1 1 d . . . . .
H00U H 0.707789 0.582268 0.598700 0.081 Uiso 1 1 calc R U . . .
H00V H 0.707860 0.625724 0.678003 0.081 Uiso 1 1 calc R U . . .
C00T C 0.80611(17) 0.6475(2) 0.62002(15) 0.0679(8) Uani 1 1 d . . . . .
H00W H 0.820328 0.700441 0.644781 0.081 Uiso 1 1 calc R U . . .
H00X H 0.833726 0.600874 0.643803 0.081 Uiso 1 1 calc R U . . .
O00U O 0.9787(2) 0.35874(17) 0.29651(18) 0.1334(12) Uani 1 1 d . . . . .
O00V O 0.9364(2) 0.4705(2) 0.2242(2) 0.1581(16) Uani 1 1 d . . . . .
O00W O 1.0578(2) 0.4322(2) 0.2219(2) 0.1662(18) Uani 1 1 d . . . . .

loop_
_atom_site_aniso_label
_atom_site_aniso_U_11
_atom_site_aniso_U_22
_atom_site_aniso_U_33
_atom_site_aniso_U_23
_atom_site_aniso_U_13
_atom_site_aniso_U_12
Cl01 0.0579(3) 0.0416(3) 0.0568(4) -0.0017(3) 0.0129(3) -0.0002(3)
O002 0.0469(8) 0.0449(9) 0.0458(8) 0.0055(7) -0.0084(7) 0.0032(7)
O003 0.0492(9) 0.0467(10) 0.0584(10) -0.0030(8) 0.0021(7) 0.0025(7)
O004 0.0542(9) 0.0538(10) 0.0554(10) 0.0017(8) 0.0026(8) -0.0109(8)
O005 0.0521(9) 0.0500(10) 0.0499(9) 0.0057(8) 0.0035(7) -0.0028(8)
O006 0.0503(9) 0.0521(10) 0.0560(10) -0.0080(8) 0.0013(7) 0.0051(8)
O007 0.0507(9) 0.0793(14) 0.0551(10) 0.0088(9) -0.0054(8) 0.0084(9)
O008 0.0906(14) 0.0297(9) 0.1047(16) 0.0063(10) 0.0430(12) 0.0030(9)
N009 0.0469(10) 0.0300(9) 0.0531(10) 0.0061(8) 0.0088(8) 0.0015(8)
O00A 0.156(2) 0.0758(16) 0.0952(18) -0.0287(14) -0.0198(16) 0.0003(16)
C00B 0.0489(12) 0.0348(11) 0.0512(12) -0.0030(10) -0.0075(10) -0.0029(10)
C00C 0.0428(12) 0.0444(13) 0.0710(16) 0.0043(12) 0.0064(11) 0.0018(10)
C00D 0.0694(15) 0.0466(14) 0.0497(13) -0.0022(11) 0.0167(12) 0.0004(12)
C00E 0.0443(12) 0.0459(13) 0.0659(15) -0.0030(12) -0.0179(11) 0.0009(10)
C00F 0.0397(11) 0.0489(14) 0.0729(16) -0.0022(13) -0.0019(11) -0.0055(10)
C00G 0.0686(16) 0.0602(16) 0.0418(12) 0.0061(12) -0.0172(11) -0.0086(13)
C00H 0.0566(13) 0.0488(14) 0.0483(12) 0.0025(11) -0.0098(11) 0.0036(11)
C00I 0.0597(14) 0.0360(13) 0.0785(18) 0.0023(12) 0.0323(13) -0.0033(11)
C00J 0.0580(14) 0.0611(16) 0.0507(13) -0.0005(12) 0.0185(11) -0.0038(13)
C00K 0.0769(17) 0.0572(16) 0.0375(11) -0.0031(11) 0.0000(12) -0.0026(13)
C00L 0.0512(13) 0.0659(17) 0.0613(16) 0.0070(14) 0.0114(12) -0.0087(12)
C00M 0.0812(17) 0.0427(13) 0.0438(12) 0.0034(11) 0.0098(12) 0.0095(13)
C00N 0.0479(13) 0.0768(19) 0.0665(17) -0.0009(15) 0.0154(12) -0.0014(13)
C00O 0.0492(14) 0.0735(19) 0.0745(18) 0.0128(15) -0.0128(13) 0.0071(13)
C00P 0.0414(12) 0.0527(16) 0.093(2) -0.0140(15) -0.0029(13) -0.0041(11)
C00Q 0.0475(13) 0.0515(15) 0.0816(19) 0.0013(14) 0.0046(13) 0.0095(11)
C00R 0.0582(15) 0.081(2) 0.0565(15) -0.0101(14) 0.0090(12) 0.0126(14)
C00S 0.0743(18) 0.073(2) 0.0547(15) 0.0201(14) 0.0062(13) 0.0058(15)
C00T 0.0710(17) 0.078(2) 0.0542(15) 0.0120(14) -0.0118(13) 0.0134(15)
O00U 0.221(4) 0.0660(16) 0.114(2) 0.0186(16) 0.037(2) -0.0451(19)
O00V 0.163(3) 0.103(2) 0.208(4) -0.045(2) -0.104(3) 0.036(2)
O00W 0.168(3) 0.116(3) 0.215(4) -0.009(2) 0.143(3) -0.003(2)

loop_
_atom_type_symbol
_atom_type_description
_atom_type_scat_dispersion_real
_atom_type_scat_dispersion_imag
_atom_type_scat_source
C C 0.0033 0.0016 'International Tables Vol C Tables 4.2.6.8 and 6.1.1.4'
H H 0.0000 0.0000 'International Tables Vol C Tables 4.2.6.8 and 6.1.1.4'
Cl Cl 0.1484 0.1585 'International Tables Vol C Tables 4.2.6.8 and 6.1.1.4'
N N 0.0061 0.0033 'International Tables Vol C Tables 4.2.6.8 and 6.1.1.4'
O O 0.0106 0.0060 'International Tables Vol C Tables 4.2.6.8 and 6.1.1.4'

loop_
_geom_angle_atom_site_label_1
_geom_angle_atom_site_label_2
_geom_angle_atom_site_label_3
_geom_angle
_geom_angle_site_symmetry_1
_geom_angle_site_symmetry_3
_geom_angle_publ_flag
O00U Cl01 O00A 112.51(19) . . ?
O00V Cl01 O00A 108.03(19) . . ?
O00V Cl01 O00U 111.5(2) . . ?
O00W Cl01 O00A 110.2(2) . . ?
O00W Cl01 O00U 108.7(2) . . ?
O00W Cl01 O00V 105.7(3) . . ?
C00E O002 C00G 111.79(18) . . ?
C00Q O003 C00N 114.0(2) . . ?
C00L O004 C00F 112.05(19) . . ?
C00S O005 C00J 113.6(2) . . ?
C00K O006 C00R 111.4(2) . . ?
C00T O007 C00O 114.5(2) . . ?
C00I O008 H008 109.5 . . ?
H00Y N009 H 109.3 . . ?
C00B N009 H00Y 111.4 . . ?
C00B N009 H 111.4 . . ?
C00B N009 C00H 101.85(16) . . ?
C00H N009 H00Y 111.4 . . ?
C00H N009 H 111.4 . . ?
N009 C00B H00Z 110.9 . . ?
N009 C00B C00C 101.19(18) . . ?
N009 C00B C00M 107.84(19) . . ?
C00C C00B H00Z 110.9 . . ?
C00M C00B H00Z 110.9 . . ?
C00M C00B C00C 114.7(2) . . ?
C00B C00C H00 110.7 . . ?
C00B C00C HA 110.7 . . ?
C00B C00C C00D 105.34(19) . . ?
H00 C00C HA 108.8 . . ?
C00D C00C H00 110.7 . . ?
C00D C00C HA 110.7 . . ?
C00C C00D H1 110.7 . . ?
C00C C00D HB 110.7 . . ?
C00C C00D C00H 105.31(19) . . ?
H1 C00D HB 108.8 . . ?
C00H C00D H1 110.7 . . ?
C00H C00D HB 110.7 . . ?
O002 C00E H00A 109.9 . . ?
O002 C00E H00B 109.9 . . ?
O002 C00E C00F 108.96(18) . . ?
H00A C00E H00B 108.3 . . ?
C00F C00E H00A 109.9 . . ?
C00F C00E H00B 109.9 . . ?
O004 C00F C00E 110.3(2) . . ?
O004 C00F H00C 109.6 . . ?
O004 C00F H00D 109.6 . . ?
C00E C00F H00C 109.6 . . ?
C00E C00F H00D 109.6 . . ?
H00C C00F H00D 108.1 . . ?
O002 C00G H00E 109.8 . . ?
O002 C00G H00F 109.8 . . ?
O002 C00G C00K 109.27(19) . . ?
H00E C00G H00F 108.3 . . ?
C00K C00G H00E 109.8 . . ?
C00K C00G H00F 109.8 . . ?
N009 C00H C00D 101.80(19) . . ?
N009 C00H H2 111.2 . . ?
N009 C00H C00P 106.6(2) . . ?
C00D C00H H2 111.2 . . ?
C00P C00H C00D 114.2(2) . . ?
C00P C00H H2 111.2 . . ?
O008 C00I H3 108.5 . . ?
O008 C00I C00M 109.7(2) . . ?
O008 C00I C00P 110.5(2) . . ?
C00M C00I H3 108.5 . . ?
C00P C00I H3 108.5 . . ?
C00P C00I C00M 111.2(2) . . ?
O005 C00J H00G 108.9 . . ?
O005 C00J H00H 108.9 . . ?
O005 C00J C00L 113.5(2) . . ?
H00G C00J H00H 107.7 . . ?
C00L C00J H00G 108.9 . . ?
C00L C00J H00H 108.9 . . ?
O006 C00K C00G 109.9(2) . . ?
O006 C00K H00I 109.7 . . ?
O006 C00K H00J 109.7 . . ?
C00G C00K H00I 109.7 . . ?
C00G C00K H00J 109.7 . . ?
H00I C00K H00J 108.2 . . ?
O004 C00L C00J 108.9(2) . . ?
O004 C00L H00K 109.9 . . ?
O004 C00L H00L 109.9 . . ?
C00J C00L H00K 109.9 . . ?
C00J C00L H00L 109.9 . . ?
H00K C00L H00L 108.3 . . ?
C00B C00M C00I 114.5(2) . . ?
C00B C00M H4 108.6 . . ?
C00B C00M HC 108.6 . . ?
C00I C00M H4 108.6 . . ?
C00I C00M HC 108.6 . . ?
H4 C00M HC 107.6 . . ?
O003 C00N H00M 108.7 . . ?
O003 C00N H00N 108.7 . . ?
O003 C00N C00R 114.3(2) . . ?
H00M C00N H00N 107.6 . . ?
C00R C00N H00M 108.7 . . ?
C00R C00N H00N 108.7 . . ?
O007 C00O H00O 109.9 . . ?
O007 C00O H00P 109.9 . . ?
O007 C00O C00Q 108.8(2) . . ?
H00O C00O H00P 108.3 . . ?
C00Q C00O H00O 109.9 . . ?
C00Q C00O H00P 109.9 . . ?
C00H C00P H5 108.7 . . ?
C00H C00P HD 108.7 . . ?
C00I C00P C00H 114.0(2) . . ?
C00I C00P H5 108.7 . . ?
C00I C00P HD 108.7 . . ?
H5 C00P HD 107.6 . . ?
O003 C00Q C00O 109.8(2) . . ?
O003 C00Q H00Q 109.7 . . ?
O003 C00Q H00R 109.7 . . ?
C00O C00Q H00Q 109.7 . . ?
C00O C00Q H00R 109.7 . . ?
H00Q C00Q H00R 108.2 . . ?
O006 C00R C00N 109.0(2) . . ?
O006 C00R H00S 109.9 . . ?
O006 C00R H00T 109.9 . . ?
C00N C00R H00S 109.9 . . ?
C00N C00R H00T 109.9 . . ?
H00S C00R H00T 108.3 . . ?
O005 C00S H00U 109.7 . . ?
O005 C00S H00V 109.7 . . ?
O005 C00S C00T 109.7(2) . . ?
H00U C00S H00V 108.2 . . ?
C00T C00S H00U 109.7 . . ?
C00T C00S H00V 109.7 . . ?
O007 C00T C00S 108.0(2) . . ?
O007 C00T H00W 110.1 . . ?
O007 C00T H00X 110.1 . . ?
C00S C00T H00W 110.1 . . ?
C00S C00T H00X 110.1 . . ?
H00W C00T H00X 108.4 . . ?

loop_
_geom_bond_atom_site_label_1
_geom_bond_atom_site_label_2
_geom_bond_distance
_geom_bond_site_symmetry_2
_geom_bond_publ_flag
Cl01 O00A 1.397(2) . ?
Cl01 O00U 1.388(2) . ?
Cl01 O00V 1.388(3) . ?
Cl01 O00W 1.355(3) . ?
O002 C00E 1.418(3) . ?
O002 C00G 1.423(3) . ?
O003 C00N 1.428(3) . ?
O003 C00Q 1.413(3) . ?
O004 C00F 1.415(3) . ?
O004 C00L 1.414(3) . ?
O005 C00J 1.431(3) . ?
O005 C00S 1.409(3) . ?
O006 C00K 1.413(3) . ?
O006 C00R 1.413(3) . ?
O007 C00O 1.420(3) . ?
O007 C00T 1.412(3) . ?
O008 H008 0.8200 . ?
O008 C00I 1.427(3) . ?
N009 H00Y 0.8900 . ?
N009 H 0.8900 . ?
N009 C00B 1.496(3) . ?
N009 C00H 1.500(3) . ?
C00B H00Z 0.9800 . ?
C00B C00C 1.518(3) . ?
C00B C00M 1.510(3) . ?
C00C H00 0.9700 . ?
C00C HA 0.9700 . ?
C00C C00D 1.521(4) . ?
C00D H1 0.9700 . ?
C00D HB 0.9700 . ?
C00D C00H 1.524(4) . ?
C00E H00A 0.9700 . ?
C00E H00B 0.9700 . ?
C00E C00F 1.482(4) . ?
C00F H00C 0.9700 . ?
C00F H00D 0.9700 . ?
C00G H00E 0.9700 . ?
C00G H00F 0.9700 . ?
C00G C00K 1.477(4) . ?
C00H H2 0.9800 . ?
C00H C00P 1.516(4) . ?
C00I H3 0.9800 . ?
C00I C00M 1.514(4) . ?
C00I C00P 1.507(4) . ?
C00J H00G 0.9700 . ?
C00J H00H 0.9700 . ?
C00J C00L 1.489(4) . ?
C00K H00I 0.9700 . ?
C00K H00J 0.9700 . ?
C00L H00K 0.9700 . ?
C00L H00L 0.9700 . ?
C00M H4 0.9700 . ?
C00M HC 0.9700 . ?
C00N H00M 0.9700 . ?
C00N H00N 0.9700 . ?
C00N C00R 1.481(4) . ?
C00O H00O 0.9700 . ?
C00O H00P 0.9700 . ?
C00O C00Q 1.481(4) . ?
C00P H5 0.9700 . ?
C00P HD 0.9700 . ?
C00Q H00Q 0.9700 . ?
C00Q H00R 0.9700 . ?
C00R H00S 0.9700 . ?
C00R H00T 0.9700 . ?
C00S H00U 0.9700 . ?
C00S H00V 0.9700 . ?
C00S C00T 1.476(4) . ?
C00T H00W 0.9700 . ?
C00T H00X 0.9700 . ?

loop_
_geom_torsion_atom_site_label_1
_geom_torsion_atom_site_label_2
_geom_torsion_atom_site_label_3
_geom_torsion_atom_site_label_4
_geom_torsion
_geom_torsion_site_symmetry_1
_geom_torsion_site_symmetry_2
_geom_torsion_site_symmetry_3
_geom_torsion_site_symmetry_4
_geom_torsion_publ_flag
O002 C00E C00F O004 66.5(3) . . . . ?
O002 C00G C00K O006 -65.4(3) . . . . ?
O003 C00N C00R O006 61.6(3) . . . . ?
O005 C00J C00L O004 -60.7(3) . . . . ?
O005 C00S C00T O007 -64.1(3) . . . . ?
O007 C00O C00Q O003 68.1(3) . . . . ?
O008 C00I C00M C00B -83.3(3) . . . . ?
O008 C00I C00P C00H 81.3(3) . . . . ?
N009 C00B C00C C00D 31.1(2) . . . . ?
N009 C00B C00M C00I -57.0(3) . . . . ?
N009 C00H C00P C00I 59.9(3) . . . . ?
C00B N009 C00H C00D 46.3(2) . . . . ?
C00B N009 C00H C00P -73.7(2) . . . . ?
C00B C00C C00D C00H -3.0(3) . . . . ?
C00C C00B C00M C00I 54.8(3) . . . . ?
C00C C00D C00H N009 -26.2(2) . . . . ?
C00C C00D C00H C00P 88.3(3) . . . . ?
C00D C00H C00P C00I -51.7(3) . . . . ?
C00E O002 C00G C00K -174.8(2) . . . . ?
C00F O004 C00L C00J -177.3(2) . . . . ?
C00G O002 C00E C00F 174.7(2) . . . . ?
C00H N009 C00B C00C -48.1(2) . . . . ?
C00H N009 C00B C00M 72.6(2) . . . . ?
C00J O005 C00S C00T -174.7(2) . . . . ?
C00K O006 C00R C00N 179.2(2) . . . . ?
C00L O004 C00F C00E -178.5(2) . . . . ?
C00M C00B C00C C00D -84.6(2) . . . . ?
C00M C00I C00P C00H -40.7(3) . . . . ?
C00N O003 C00Q C00O 171.5(2) . . . . ?
C00O O007 C00T C00S -169.2(2) . . . . ?
C00P C00I C00M C00B 39.2(3) . . . . ?
C00Q O003 C00N C00R 74.6(3) . . . . ?
C00R O006 C00K C00G 172.8(2) . . . . ?
C00S O005 C00J C00L -76.7(3) . . . . ?
C00T O007 C00O C00Q 170.1(2) . . . . ?
